data_4080296
loop_
_publ_author_name
'Tsoureas, Nikolaos'
'Summerscales, Owen T.'
'Cloke, F. Geoffrey N.'
'Roe, S. Mark'

_publ_section_title
;
 Steric Effects in the Reductive Coupling of CO by Mixed-Sandwich
 Uranium(III) Complexes
;
_journal_issue 5
_journal_name_full Organometallics
_journal_page_first 1353
_journal_paper_doi 10.1021/om301045k
_journal_volume 32
_journal_year 2013
_chemical_formula_moiety 'C54 H90 O2 Si6 U2'
_chemical_formula_sum 'C54 H90 O2 Si6 U2'
_chemical_formula_weight 1415.86
_chemical_name_common complex_14
_chemical_name_systematic
;
 ?
;
_space_group_IT_number 15
_symmetry_cell_setting monoclinic
_symmetry_space_group_name_Hall '-C 2yc'
_symmetry_space_group_name_H-M 'C 1 2/c 1'
_atom_sites_solution_hydrogens geom
_atom_sites_solution_primary direct
_atom_sites_solution_secondary difmap
_audit_creation_method SHELXL-97
_cell_angle_alpha 90.00
_cell_angle_beta 93.03(3)
_cell_angle_gamma 90.00
_cell_formula_units_Z 4
_cell_length_a 18.694(4)
_cell_length_b 26.788(5)
_cell_length_c 12.122(2)
_cell_measurement_reflns_used 21930
_cell_measurement_temperature 173(2)
_cell_measurement_theta_max 27.485
_cell_measurement_theta_min 0.998
_cell_volume 6062(2)
_computing_cell_refinement 'HKL Scalepack (Otwinowski & Minor 1997)'
_computing_data_collection 'Collect (Bruker AXS BV, 1997-2004)'
_computing_data_reduction 'HKL Denzo and Scalepack (Otwinowski 1997)'
_computing_structure_refinement 'SHELXL-97 (Sheldrick, 1997)'
_computing_structure_solution 'SIR-92 (Altomare, A. J. Appl. Cryst. (1994), 27, 435.)'
_diffrn_ambient_temperature 173(2)
_diffrn_detector_area_resol_mean 9
_diffrn_measured_fraction_theta_full 0.997
_diffrn_measured_fraction_theta_max 0.997
_diffrn_measurement_device_type KappaCCD
_diffrn_measurement_method 'CCD rotation images, thick slices'
_diffrn_radiation_monochromator 'horizonally mounted graphite crystal'
_diffrn_radiation_source 'fine-focus sealed tube'
_diffrn_radiation_type MoK\a
_diffrn_radiation_wavelength 0.71073
_diffrn_reflns_av_R_equivalents 0.0984
_diffrn_reflns_av_sigmaI/netI 0.0639
_diffrn_reflns_limit_h_max 23
_diffrn_reflns_limit_h_min -24
_diffrn_reflns_limit_k_max 34
_diffrn_reflns_limit_k_min -34
_diffrn_reflns_limit_l_max 15
_diffrn_reflns_limit_l_min -15
_diffrn_reflns_number 43458
_diffrn_reflns_theta_full 27.45
_diffrn_reflns_theta_max 27.45
_diffrn_reflns_theta_min 2.53
_exptl_absorpt_coefficient_mu 5.490
_exptl_absorpt_correction_T_max 0.8103
_exptl_absorpt_correction_T_min 0.6678
_exptl_absorpt_correction_type multi-scan
_exptl_absorpt_process_details 'SADABS 2007/2 (Sheldrick, G.M., 2007)'
_exptl_crystal_colour Red
_exptl_crystal_density_diffrn 1.551
_exptl_crystal_density_method 'not measured'
_exptl_crystal_description Plate
_exptl_crystal_F_000 2792
_exptl_crystal_size_max 0.08
_exptl_crystal_size_mid 0.06
_exptl_crystal_size_min 0.04
_refine_diff_density_max 0.711
_refine_diff_density_min -1.627
_refine_diff_density_rms 0.191
_refine_ls_extinction_method none
_refine_ls_goodness_of_fit_ref 1.026
_refine_ls_hydrogen_treatment constr
_refine_ls_matrix_type full
_refine_ls_number_parameters 289
_refine_ls_number_reflns 6920
_refine_ls_number_restraints 0
_refine_ls_restrained_S_all 1.026
_refine_ls_R_factor_all 0.0666
_refine_ls_R_factor_gt 0.0384
_refine_ls_shift/su_max 0.002
_refine_ls_shift/su_mean 0.000
_refine_ls_structure_factor_coef Fsqd
_refine_ls_weighting_details 'calc w=1/[\s^2^(Fo^2^)+(0.0336P)^2^+7.2412P] where P=(Fo^2^+2Fc^2^)/3'
_refine_ls_weighting_scheme calc
_refine_ls_wR_factor_gt 0.0719
_refine_ls_wR_factor_ref 0.0800
_reflns_number_gt 5138
_reflns_number_total 6920
_reflns_threshold_expression >2sigma(I)
_cod_data_source_file om301045k_si_002.cif
_cod_data_source_block 14
_cod_depositor_comments
;
The following automatic conversions were performed:

'_symmetry_cell_setting' value 'Monoclinic' changed to 'monoclinic'
according to /home/saulius/struct/CIF-dictionaries/cif_core.dic
dictionary named 'cif_core.dic' version 2.4.2 from 2011-04-26.

Automatic conversion script
Id: cif_fix_values 1891 2012-01-12 08:04:46Z andrius 
;
_cod_original_sg_symbol_H-M C2/c
_cod_database_code 4080296

loop_
_symmetry_equiv_pos_as_xyz
'x, y, z'
'-x, y, -z+1/2'
'x+1/2, y+1/2, z'
'-x+1/2, y+1/2, -z+1/2'
'-x, -y, -z'
'x, -y, z-1/2'
'-x+1/2, -y+1/2, -z'
'x+1/2, -y+1/2, z-1/2'

loop_
_atom_site_label
_atom_site_type_symbol
_atom_site_fract_x
_atom_site_fract_y
_atom_site_fract_z
_atom_site_U_iso_or_equiv
_atom_site_adp_type
_atom_site_occupancy
_atom_site_symmetry_multiplicity
_atom_site_calc_flag
_atom_site_refinement_flags
C1 C 0.7462(3) 0.22822(18) 0.9998(4) 0.0308(12) Uani 1 1 d .
C2 C 0.6221(3) 0.19102(18) 1.1793(4) 0.0259(11) Uani 1 1 d .
H2 H 0.6144 0.2254 1.1639 0.031 Uiso 1 1 calc R
C3 C 0.5662(2) 0.16123(18) 1.1299(4) 0.0250(11) Uani 1 1 d .
C4 C 0.5541(3) 0.10924(18) 1.1402(4) 0.0262(11) Uani 1 1 d .
H4 H 0.5118 0.0991 1.0994 0.031 Uiso 1 1 calc R
C5 C 0.5879(3) 0.06899(18) 1.1946(4) 0.0270(11) Uani 1 1 d .
H5 H 0.5601 0.0394 1.1886 0.032 Uiso 1 1 calc R
C6 C 0.6535(3) 0.06133(19) 1.2566(4) 0.0306(12) Uani 1 1 d .
H6 H 0.6595 0.0276 1.2796 0.037 Uiso 1 1 calc R
C7 C 0.7111(3) 0.0910(2) 1.2917(4) 0.0306(12) Uani 1 1 d .
H7 H 0.7496 0.0721 1.3246 0.037 Uiso 1 1 calc R
C8 C 0.7260(3) 0.1432(2) 1.2900(4) 0.0286(11) Uani 1 1 d .
C9 C 0.6858(3) 0.18381(19) 1.2447(4) 0.0304(12) Uani 1 1 d .
H9 H 0.7080 0.2148 1.2637 0.036 Uiso 1 1 calc R
C10 C 0.5531(3) 0.2133(2) 0.9055(4) 0.0478(16) Uani 1 1 d .
H10A H 0.5695 0.1828 0.8703 0.072 Uiso 1 1 calc R
H10B H 0.5945 0.2342 0.9273 0.072 Uiso 1 1 calc R
H10C H 0.5211 0.2317 0.8534 0.072 Uiso 1 1 calc R
C11 C 0.4243(3) 0.1585(2) 0.9877(5) 0.0419(14) Uani 1 1 d .
H11A H 0.3983 0.1498 1.0531 0.063 Uiso 1 1 calc R
H11B H 0.4398 0.1279 0.9516 0.063 Uiso 1 1 calc R
H11C H 0.3929 0.1776 0.9361 0.063 Uiso 1 1 calc R
C12 C 0.4736(3) 0.2553(2) 1.0955(5) 0.0420(14) Uani 1 1 d .
H12A H 0.4475 0.2471 1.1611 0.063 Uiso 1 1 calc R
H12B H 0.4420 0.2737 1.0428 0.063 Uiso 1 1 calc R
H12C H 0.5153 0.2760 1.1171 0.063 Uiso 1 1 calc R
C13 C 0.8511(3) 0.2194(2) 1.3082(5) 0.0496(17) Uani 1 1 d .
H13A H 0.8154 0.2462 1.3023 0.074 Uiso 1 1 calc R
H13B H 0.8666 0.2111 1.2345 0.074 Uiso 1 1 calc R
H13C H 0.8925 0.2305 1.3549 0.074 Uiso 1 1 calc R
C14 C 0.8785(4) 0.1132(3) 1.3808(7) 0.079(2) Uani 1 1 d .
H14A H 0.8939 0.1052 1.3068 0.118 Uiso 1 1 calc R
H14B H 0.8578 0.0833 1.4134 0.118 Uiso 1 1 calc R
H14C H 0.9198 0.1244 1.4274 0.118 Uiso 1 1 calc R
C15 C 0.7829(3) 0.1773(3) 1.5133(5) 0.073(2) Uani 1 1 d .
H15A H 0.7467 0.2038 1.5098 0.110 Uiso 1 1 calc R
H15B H 0.8246 0.1883 1.5592 0.110 Uiso 1 1 calc R
H15C H 0.7626 0.1473 1.5455 0.110 Uiso 1 1 calc R
C16 C 0.7042(3) 0.08303(18) 0.8762(4) 0.0288(12) Uani 1 1 d .
C17 C 0.6479(3) 0.05228(19) 0.9120(4) 0.0315(12) Uani 1 1 d .
C18 C 0.6772(3) 0.02021(18) 0.9951(4) 0.0318(12) Uani 1 1 d .
C19 C 0.7506(3) 0.03078(19) 1.0119(4) 0.0314(12) Uani 1 1 d .
C20 C 0.7690(3) 0.07040(18) 0.9387(4) 0.0279(11) Uani 1 1 d .
C21 C 0.5714(3) 0.0521(2) 0.8657(5) 0.0495(16) Uani 1 1 d .
H21A H 0.5652 0.0780 0.8089 0.074 Uiso 1 1 calc R
H21B H 0.5391 0.0587 0.9251 0.074 Uiso 1 1 calc R
H21C H 0.5601 0.0194 0.8329 0.074 Uiso 1 1 calc R
C22 C 0.6950(4) 0.1201(2) 0.7827(4) 0.0432(15) Uani 1 1 d .
H22A H 0.7406 0.1370 0.7725 0.065 Uiso 1 1 calc R
H22B H 0.6586 0.1448 0.8003 0.065 Uiso 1 1 calc R
H22C H 0.6797 0.1025 0.7146 0.065 Uiso 1 1 calc R
C23 C 0.8008(3) 0.0027(2) 1.0914(5) 0.0551(18) Uani 1 1 d .
H23A H 0.8492 0.0165 1.0885 0.083 Uiso 1 1 calc R
H23B H 0.8014 -0.0327 1.0707 0.083 Uiso 1 1 calc R
H23C H 0.7844 0.0060 1.1665 0.083 Uiso 1 1 calc R
C24 C 0.6402(4) -0.0247(2) 1.0423(5) 0.0523(17) Uani 1 1 d .
H24A H 0.5891 -0.0238 1.0198 0.079 Uiso 1 1 calc R
H24B H 0.6461 -0.0240 1.1231 0.079 Uiso 1 1 calc R
H24C H 0.6616 -0.0553 1.0146 0.079 Uiso 1 1 calc R
C25 C 0.8676(4) 0.1419(3) 0.8129(6) 0.081(2) Uani 1 1 d .
H25A H 0.9173 0.1530 0.8090 0.122 Uiso 1 1 calc R
H25B H 0.8372 0.1705 0.8292 0.122 Uiso 1 1 calc R
H25C H 0.8512 0.1273 0.7419 0.122 Uiso 1 1 calc R
C26 C 0.9204(4) 0.0419(3) 0.8854(7) 0.086(3) Uani 1 1 d .
H26A H 0.9692 0.0542 0.8769 0.129 Uiso 1 1 calc R
H26B H 0.9018 0.0272 0.8156 0.129 Uiso 1 1 calc R
H26C H 0.9211 0.0165 0.9436 0.129 Uiso 1 1 calc R
C27 C 0.8974(4) 0.1237(3) 1.0546(6) 0.078(2) Uani 1 1 d .
H27A H 0.9459 0.1363 1.0450 0.117 Uiso 1 1 calc R
H27B H 0.8987 0.0988 1.1138 0.117 Uiso 1 1 calc R
H27C H 0.8663 0.1514 1.0740 0.117 Uiso 1 1 calc R
O1 O 0.73558(19) 0.18009(12) 1.0051(3) 0.0334(9) Uani 1 1 d .
U1 U 0.687545(9) 0.116874(6) 1.083305(14) 0.02169(7) Uani 1 1 d .
Si1 Si 0.50413(7) 0.19679(6) 1.03009(11) 0.0290(3) Uani 1 1 d .
Si2 Si 0.81068(8) 0.16312(6) 1.37117(13) 0.0387(4) Uani 1 1 d .
Si3 Si 0.86190(9) 0.09457(7) 0.92342(15) 0.0470(4) Uani 1 1 d .

loop_
_atom_site_aniso_label
_atom_site_aniso_U_11
_atom_site_aniso_U_22
_atom_site_aniso_U_33
_atom_site_aniso_U_23
_atom_site_aniso_U_13
_atom_site_aniso_U_12
C1 0.030(3) 0.031(3) 0.033(3) -0.001(3) 0.010(2) -0.008(3)
C2 0.028(3) 0.025(3) 0.026(3) -0.001(2) 0.004(2) 0.000(2)
C3 0.024(3) 0.030(3) 0.022(2) -0.001(2) 0.002(2) -0.002(2)
C4 0.024(3) 0.033(3) 0.021(2) -0.002(2) 0.001(2) -0.006(2)
C5 0.030(3) 0.022(3) 0.030(3) 0.006(2) 0.009(2) -0.006(2)
C6 0.041(3) 0.027(3) 0.024(3) 0.009(2) 0.002(2) -0.001(2)
C7 0.026(3) 0.033(3) 0.032(3) 0.011(2) -0.004(2) -0.001(2)
C8 0.026(3) 0.034(3) 0.027(3) 0.001(2) 0.005(2) -0.005(2)
C9 0.031(3) 0.033(3) 0.027(3) -0.004(2) 0.000(2) -0.006(2)
C10 0.038(3) 0.069(5) 0.037(3) 0.011(3) 0.003(3) 0.001(3)
C11 0.030(3) 0.045(4) 0.050(3) 0.010(3) -0.009(3) 0.004(3)
C12 0.044(4) 0.036(3) 0.045(3) 0.000(3) -0.002(3) 0.009(3)
C13 0.042(4) 0.064(4) 0.042(3) 0.006(3) -0.006(3) -0.024(3)
C14 0.041(4) 0.086(6) 0.107(7) 0.024(5) -0.020(4) -0.004(4)
C15 0.052(4) 0.138(7) 0.030(3) -0.006(4) 0.003(3) -0.048(5)
C16 0.036(3) 0.024(3) 0.027(3) -0.003(2) 0.002(2) -0.002(2)
C17 0.027(3) 0.032(3) 0.036(3) -0.010(2) 0.006(2) -0.005(2)
C18 0.043(3) 0.017(3) 0.035(3) -0.003(2) 0.010(2) -0.011(2)
C19 0.040(3) 0.022(3) 0.032(3) 0.003(2) 0.003(2) 0.006(2)
C20 0.027(3) 0.025(3) 0.032(3) -0.001(2) 0.002(2) -0.003(2)
C21 0.038(4) 0.053(4) 0.057(4) -0.028(3) -0.007(3) -0.001(3)
C22 0.067(4) 0.035(3) 0.028(3) -0.002(3) 0.004(3) 0.000(3)
C23 0.067(5) 0.053(4) 0.046(4) 0.004(3) 0.005(3) 0.026(4)
C24 0.078(5) 0.026(3) 0.055(4) -0.010(3) 0.029(3) -0.019(3)
C25 0.059(5) 0.101(6) 0.086(6) 0.012(5) 0.020(4) -0.044(5)
C26 0.043(4) 0.095(6) 0.123(7) -0.039(6) 0.029(4) -0.001(4)
C27 0.048(4) 0.113(7) 0.072(5) -0.026(5) -0.006(4) -0.019(4)
O1 0.044(2) 0.0190(19) 0.038(2) 0.0022(16) 0.0157(17) -0.0078(17)
U1 0.02343(10) 0.01911(10) 0.02262(10) 0.00079(8) 0.00202(7) -0.00351(9)
Si1 0.0252(8) 0.0321(8) 0.0296(8) 0.0031(6) 0.0000(6) -0.0002(6)
Si2 0.0324(9) 0.0547(11) 0.0284(8) 0.0027(8) -0.0048(6) -0.0144(8)
Si3 0.0299(9) 0.0590(12) 0.0530(11) -0.0130(9) 0.0118(8) -0.0084(9)

loop_
_atom_type_symbol
_atom_type_description
_atom_type_scat_dispersion_real
_atom_type_scat_dispersion_imag
_atom_type_scat_source
C C 0.0033 0.0016 'International Tables Vol C Tables 4.2.6.8 and 6.1.1.4'
H H 0.0000 0.0000 'International Tables Vol C Tables 4.2.6.8 and 6.1.1.4'
O O 0.0106 0.0060 'International Tables Vol C Tables 4.2.6.8 and 6.1.1.4'
S S 0.1246 0.1234 'International Tables Vol C Tables 4.2.6.8 and 6.1.1.4'
I I -0.4742 1.8119 'International Tables Vol C Tables 4.2.6.8 and 6.1.1.4'
U U -9.6767 9.6646 'International Tables Vol C Tables 4.2.6.8 and 6.1.1.4'
Si Si 0.0817 0.0704 'International Tables Vol C Tables 4.2.6.8 and 6.1.1.4'

loop_
_geom_angle_atom_site_label_1
_geom_angle_atom_site_label_2
_geom_angle_atom_site_label_3
_geom_angle
_geom_angle_site_symmetry_1
C1 C1 O1 176.4(7) 7_657
C9 C2 C3 137.8(5) .
C9 C2 U1 75.3(3) .
C3 C2 U1 74.9(3) .
C9 C2 H2 111.1 .
C3 C2 H2 111.1 .
U1 C2 H2 135.6 .
C4 C3 C2 129.2(4) .
C4 C3 Si1 117.1(3) .
C2 C3 Si1 113.6(4) .
C4 C3 U1 73.8(3) .
C2 C3 U1 73.9(3) .
Si1 C3 U1 126.4(2) .
C5 C4 C3 136.8(5) .
C5 C4 U1 76.8(3) .
C3 C4 U1 75.0(3) .
C5 C4 H4 111.6 .
C3 C4 H4 111.6 .
U1 C4 H4 131.3 .
C4 C5 C6 135.9(5) .
C4 C5 U1 72.7(3) .
C6 C5 U1 74.4(3) .
C4 C5 H5 112.0 .
C6 C5 H5 112.0 .
U1 C5 H5 138.9 .
C7 C6 C5 135.6(5) .
C7 C6 U1 73.1(3) .
C5 C6 U1 74.9(3) .
C7 C6 H6 112.2 .
C5 C6 H6 112.2 .
U1 C6 H6 136.9 .
C6 C7 C8 135.0(5) .
C6 C7 U1 76.6(3) .
C8 C7 U1 75.6(3) .
C6 C7 H7 112.5 .
C8 C7 H7 112.5 .
U1 C7 H7 128.8 .
C9 C8 C7 131.2(4) .
C9 C8 Si2 113.3(4) .
C7 C8 Si2 115.3(4) .
C9 C8 U1 74.2(3) .
C7 C8 U1 73.2(3) .
Si2 C8 U1 137.6(2) .
C2 C9 C8 137.6(5) .
C2 C9 U1 73.8(3) .
C8 C9 U1 74.9(3) .
C2 C9 H9 111.2 .
C8 C9 H9 111.2 .
U1 C9 H9 138.2 .
Si1 C10 H10A 109.5 .
Si1 C10 H10B 109.5 .
H10A C10 H10B 109.5 .
Si1 C10 H10C 109.5 .
H10A C10 H10C 109.5 .
H10B C10 H10C 109.5 .
Si1 C11 H11A 109.5 .
Si1 C11 H11B 109.5 .
H11A C11 H11B 109.5 .
Si1 C11 H11C 109.5 .
H11A C11 H11C 109.5 .
H11B C11 H11C 109.5 .
Si1 C12 H12A 109.5 .
Si1 C12 H12B 109.5 .
H12A C12 H12B 109.5 .
Si1 C12 H12C 109.5 .
H12A C12 H12C 109.5 .
H12B C12 H12C 109.5 .
Si2 C13 H13A 109.5 .
Si2 C13 H13B 109.5 .
H13A C13 H13B 109.5 .
Si2 C13 H13C 109.5 .
H13A C13 H13C 109.5 .
H13B C13 H13C 109.5 .
Si2 C14 H14A 109.5 .
Si2 C14 H14B 109.5 .
H14A C14 H14B 109.5 .
Si2 C14 H14C 109.5 .
H14A C14 H14C 109.5 .
H14B C14 H14C 109.5 .
Si2 C15 H15A 109.5 .
Si2 C15 H15B 109.5 .
H15A C15 H15B 109.5 .
Si2 C15 H15C 109.5 .
H15A C15 H15C 109.5 .
H15B C15 H15C 109.5 .
C17 C16 C20 108.7(4) .
C17 C16 C22 123.6(5) .
C20 C16 C22 127.7(5) .
C17 C16 U1 77.8(3) .
C20 C16 U1 74.0(3) .
C22 C16 U1 117.5(3) .
C18 C17 C16 107.7(4) .
C18 C17 C21 126.0(5) .
C16 C17 C21 126.2(5) .
C18 C17 U1 76.5(3) .
C16 C17 U1 72.2(3) .
C21 C17 U1 119.4(3) .
C19 C18 C17 108.6(4) .
C19 C18 C24 124.5(5) .
C17 C18 C24 125.8(5) .
C19 C18 U1 73.3(3) .
C17 C18 U1 74.1(3) .
C24 C18 U1 127.8(3) .
C18 C19 C20 108.8(4) .
C18 C19 C23 124.1(5) .
C20 C19 C23 127.0(5) .
C18 C19 U1 77.5(3) .
C20 C19 U1 72.3(3) .
C23 C19 U1 118.7(4) .
C16 C20 C19 106.1(4) .
C16 C20 Si3 128.9(4) .
C19 C20 Si3 124.7(4) .
C16 C20 U1 75.1(3) .
C19 C20 U1 77.1(3) .
Si3 C20 U1 117.7(2) .
C17 C21 H21A 109.5 .
C17 C21 H21B 109.5 .
H21A C21 H21B 109.5 .
C17 C21 H21C 109.5 .
H21A C21 H21C 109.5 .
H21B C21 H21C 109.5 .
C16 C22 H22A 109.5 .
C16 C22 H22B 109.5 .
H22A C22 H22B 109.5 .
C16 C22 H22C 109.5 .
H22A C22 H22C 109.5 .
H22B C22 H22C 109.5 .
C19 C23 H23A 109.5 .
C19 C23 H23B 109.5 .
H23A C23 H23B 109.5 .
C19 C23 H23C 109.5 .
H23A C23 H23C 109.5 .
H23B C23 H23C 109.5 .
C18 C24 H24A 109.5 .
C18 C24 H24B 109.5 .
H24A C24 H24B 109.5 .
C18 C24 H24C 109.5 .
H24A C24 H24C 109.5 .
H24B C24 H24C 109.5 .
Si3 C25 H25A 109.5 .
Si3 C25 H25B 109.5 .
H25A C25 H25B 109.5 .
Si3 C25 H25C 109.5 .
H25A C25 H25C 109.5 .
H25B C25 H25C 109.5 .
Si3 C26 H26A 109.5 .
Si3 C26 H26B 109.5 .
H26A C26 H26B 109.5 .
Si3 C26 H26C 109.5 .
H26A C26 H26C 109.5 .
H26B C26 H26C 109.5 .
Si3 C27 H27A 109.5 .
Si3 C27 H27B 109.5 .
H27A C27 H27B 109.5 .
Si3 C27 H27C 109.5 .
H27A C27 H27C 109.5 .
H27B C27 H27C 109.5 .
C1 O1 U1 149.7(3) .
O1 U1 C4 126.73(14) .
O1 U1 C7 125.12(15) .
C4 U1 C7 80.83(15) .
O1 U1 C2 79.41(14) .
C4 U1 C2 58.29(15) .
C7 U1 C2 80.36(16) .
O1 U1 C3 97.03(14) .
C4 U1 C3 31.16(14) .
C7 U1 C3 90.86(15) .
C2 U1 C3 31.23(14) .
O1 U1 C9 79.37(14) .
C4 U1 C9 79.08(15) .
C7 U1 C9 58.60(16) .
C2 U1 C9 30.86(14) .
C3 U1 C9 59.72(15) .
O1 U1 C8 96.19(14) .
C4 U1 C8 89.21(15) .
C7 U1 C8 31.21(15) .
C2 U1 C8 59.57(15) .
C3 U1 C8 82.65(15) .
C9 U1 C8 30.88(15) .
O1 U1 C6 154.37(14) .
C4 U1 C6 58.89(15) .
C7 U1 C6 30.24(15) .
C2 U1 C6 86.41(15) .
C3 U1 C6 80.82(15) .
C9 U1 C6 77.57(16) .
C8 U1 C6 58.19(15) .
O1 U1 C5 155.71(14) .
C4 U1 C5 30.48(14) .
C7 U1 C5 58.46(15) .
C2 U1 C5 77.75(15) .
C3 U1 C5 58.82(15) .
C9 U1 C5 85.20(15) .
C8 U1 C5 79.23(15) .
C6 U1 C5 30.67(15) .
O1 U1 C20 79.27(14) .
C4 U1 C20 135.45(15) .
C7 U1 C20 115.60(16) .
C2 U1 C20 158.31(15) .
C3 U1 C20 150.24(14) .
C9 U1 C20 145.37(15) .
C8 U1 C20 127.02(15) .
C6 U1 C20 114.86(16) .
C5 U1 C20 122.59(15) .
O1 U1 C16 77.55(14) .
C4 U1 C16 112.01(15) .
C7 U1 C16 141.35(16) .
C2 U1 C16 137.90(15) .
C3 U1 C16 119.38(15) .
C9 U1 C16 156.56(15) .
C8 U1 C16 157.47(15) .
C6 U1 C16 125.87(15) .
C5 U1 C16 115.08(15) .
C20 U1 C16 30.87(15) .
O1 U1 C19 108.92(15) .
C4 U1 C19 116.45(16) .
C7 U1 C19 91.63(16) .
C2 U1 C19 170.92(15) .
C3 U1 C19 146.07(15) .
C9 U1 C19 145.10(15) .
C8 U1 C19 114.77(15) .
C6 U1 C19 84.51(15) .
C5 U1 C19 94.46(15) .
C20 U1 C19 30.61(14) .
C16 U1 C19 49.77(15) .
C10 Si1 C11 109.2(3) .
C10 Si1 C12 108.7(3) .
C11 Si1 C12 108.8(3) .
C10 Si1 C3 109.1(2) .
C11 Si1 C3 110.8(2) .
C12 Si1 C3 110.1(2) .
C14 Si2 C15 108.3(4) .
C14 Si2 C13 108.7(3) .
C15 Si2 C13 110.6(3) .
C14 Si2 C8 112.4(3) .
C15 Si2 C8 105.7(2) .
C13 Si2 C8 111.1(2) .
C25 Si3 C26 106.5(4) .
C25 Si3 C27 107.4(4) .
C26 Si3 C27 110.0(4) .
C25 Si3 C20 113.4(3) .
C26 Si3 C20 108.9(3) .
C27 Si3 C20 110.6(3) .

loop_
_geom_bond_atom_site_label_1
_geom_bond_atom_site_label_2
_geom_bond_distance
_geom_bond_site_symmetry_2
C1 C1 1.176(10) 7_657
C1 O1 1.307(5) .
C2 C9 1.408(7) .
C2 C3 1.422(6) .
C2 U1 2.635(5) .
C2 H2 0.9500 .
C3 C4 1.418(6) .
C3 Si1 1.889(5) .
C3 U1 2.647(5) .
C4 C5 1.398(6) .
C4 U1 2.631(5) .
C4 H4 0.9500 .
C5 C6 1.418(7) .
C5 U1 2.683(5) .
C5 H5 0.9500 .
C6 C7 1.386(7) .
C6 U1 2.678(5) .
C6 H6 0.9500 .
C7 C8 1.426(7) .
C7 U1 2.634(5) .
C7 H7 0.9500 .
C8 C9 1.416(7) .
C8 Si2 1.897(5) .
C8 U1 2.664(5) .
C9 U1 2.655(5) .
C9 H9 0.9500 .
C10 Si1 1.860(6) .
C10 H10A 0.9800 .
C10 H10B 0.9800 .
C10 H10C 0.9800 .
C11 Si1 1.860(5) .
C11 H11A 0.9800 .
C11 H11B 0.9800 .
C11 H11C 0.9800 .
C12 Si1 1.861(5) .
C12 H12A 0.9800 .
C12 H12B 0.9800 .
C12 H12C 0.9800 .
C13 Si2 1.868(6) .
C13 H13A 0.9800 .
C13 H13B 0.9800 .
C13 H13C 0.9800 .
C14 Si2 1.843(7) .
C14 H14A 0.9800 .
C14 H14B 0.9800 .
C14 H14C 0.9800 .
C15 Si2 1.865(6) .
C15 H15A 0.9800 .
C15 H15B 0.9800 .
C15 H15C 0.9800 .
C16 C17 1.422(7) .
C16 C20 1.434(7) .
C16 C22 1.510(7) .
C16 U1 2.702(5) .
C17 C18 1.413(7) .
C17 C21 1.509(7) .
C17 U1 2.774(5) .
C18 C19 1.405(7) .
C18 C24 1.514(7) .
C18 U1 2.804(5) .
C19 C20 1.437(7) .
C19 C23 1.510(7) .
C19 U1 2.751(5) .
C20 Si3 1.872(5) .
C20 U1 2.687(5) .
C21 H21A 0.9800 .
C21 H21B 0.9800 .
C21 H21C 0.9800 .
C22 H22A 0.9800 .
C22 H22B 0.9800 .
C22 H22C 0.9800 .
C23 H23A 0.9800 .
C23 H23B 0.9800 .
C23 H23C 0.9800 .
C24 H24A 0.9800 .
C24 H24B 0.9800 .
C24 H24C 0.9800 .
C25 Si3 1.852(7) .
C25 H25A 0.9800 .
C25 H25B 0.9800 .
C25 H25C 0.9800 .
C26 Si3 1.858(7) .
C26 H26A 0.9800 .
C26 H26B 0.9800 .
C26 H26C 0.9800 .
C27 Si3 1.862(7) .
C27 H27A 0.9800 .
C27 H27B 0.9800 .
C27 H27C 0.9800 .
O1 U1 2.159(3) .

loop_
_geom_torsion_atom_site_label_1
_geom_torsion_atom_site_label_2
_geom_torsion_atom_site_label_3
_geom_torsion_atom_site_label_4
_geom_torsion
_geom_torsion_site_symmetry_1
C9 C2 C3 C4 6.0(10) .
U1 C2 C3 C4 52.4(5) .
C9 C2 C3 Si1 -169.8(5) .
U1 C2 C3 Si1 -123.3(3) .
C9 C2 C3 U1 -46.5(6) .
C2 C3 C4 C5 -1.5(9) .
Si1 C3 C4 C5 174.1(5) .
U1 C3 C4 C5 51.0(6) .
C2 C3 C4 U1 -52.5(5) .
Si1 C3 C4 U1 123.1(3) .
C3 C4 C5 C6 -7.0(10) .
U1 C4 C5 C6 43.5(6) .
C3 C4 C5 U1 -50.5(6) .
C4 C5 C6 C7 2.0(11) .
U1 C5 C6 C7 45.1(6) .
C4 C5 C6 U1 -43.0(6) .
C5 C6 C7 C8 7.6(11) .
U1 C6 C7 C8 53.2(6) .
C5 C6 C7 U1 -45.6(6) .
C6 C7 C8 C9 -3.5(10) .
U1 C7 C8 C9 50.0(5) .
C6 C7 C8 Si2 171.2(5) .
U1 C7 C8 Si2 -135.3(3) .
C6 C7 C8 U1 -53.6(6) .
C3 C2 C9 C8 2.4(11) .
U1 C2 C9 C8 -43.9(6) .
C3 C2 C9 U1 46.3(6) .
C7 C8 C9 C2 -6.1(10) .
Si2 C8 C9 C2 179.1(5) .
U1 C8 C9 C2 43.6(6) .
C7 C8 C9 U1 -49.7(5) .
Si2 C8 C9 U1 135.5(3) .
C20 C16 C17 C18 -0.7(6) .
C22 C16 C17 C18 176.0(5) .
U1 C16 C17 C18 -68.9(3) .
C20 C16 C17 C21 -177.9(5) .
C22 C16 C17 C21 -1.2(8) .
U1 C16 C17 C21 113.9(5) .
C20 C16 C17 U1 68.2(3) .
C22 C16 C17 U1 -115.1(5) .
C16 C17 C18 C19 0.3(6) .
C21 C17 C18 C19 177.6(5) .
U1 C17 C18 C19 -65.7(4) .
C16 C17 C18 C24 -168.5(5) .
C21 C17 C18 C24 8.7(8) .
U1 C17 C18 C24 125.5(5) .
C16 C17 C18 U1 66.0(3) .
C21 C17 C18 U1 -116.8(5) .
C17 C18 C19 C20 0.2(6) .
C24 C18 C19 C20 169.2(5) .
U1 C18 C19 C20 -66.1(4) .
C17 C18 C19 C23 -177.5(5) .
C24 C18 C19 C23 -8.5(8) .
U1 C18 C19 C23 116.3(5) .
C17 C18 C19 U1 66.3(4) .
C24 C18 C19 U1 -124.7(5) .
C17 C16 C20 C19 0.8(6) .
C22 C16 C20 C19 -175.7(5) .
U1 C16 C20 C19 71.5(3) .
C17 C16 C20 Si3 175.5(4) .
C22 C16 C20 Si3 -1.1(8) .
U1 C16 C20 Si3 -113.8(4) .
C17 C16 C20 U1 -70.7(4) .
C22 C16 C20 U1 112.7(5) .
C18 C19 C20 C16 -0.6(6) .
C23 C19 C20 C16 177.0(5) .
U1 C19 C20 C16 -70.1(3) .
C18 C19 C20 Si3 -175.5(4) .
C23 C19 C20 Si3 2.0(8) .
U1 C19 C20 Si3 114.9(4) .
C18 C19 C20 U1 69.5(4) .
C23 C19 C20 U1 -112.9(5) .
C1 C1 O1 U1 5(14) 7_657
C1 O1 U1 C4 46.6(7) .
C1 O1 U1 C7 -59.8(7) .
C1 O1 U1 C2 10.4(7) .
C1 O1 U1 C3 36.3(7) .
C1 O1 U1 C9 -21.0(7) .
C1 O1 U1 C8 -47.1(7) .
C1 O1 U1 C6 -47.2(8) .
C1 O1 U1 C5 30.4(9) .
C1 O1 U1 C20 -173.6(7) .
C1 O1 U1 C16 154.9(7) .
C1 O1 U1 C19 -165.9(7) .
C5 C4 U1 O1 -167.0(3) .
C3 C4 U1 O1 -20.1(3) .
C5 C4 U1 C7 -39.6(3) .
C3 C4 U1 C7 107.2(3) .
C5 C4 U1 C2 -123.9(3) .
C3 C4 U1 C2 23.0(2) .
C5 C4 U1 C3 -146.9(4) .
C5 C4 U1 C9 -99.2(3) .
C3 C4 U1 C9 47.7(3) .
C5 C4 U1 C8 -69.8(3) .
C3 C4 U1 C8 77.0(3) .
C5 C4 U1 C6 -17.2(3) .
C3 C4 U1 C6 129.6(3) .
C3 C4 U1 C5 146.9(4) .
C5 C4 U1 C20 77.8(3) .
C3 C4 U1 C20 -135.4(3) .
C5 C4 U1 C16 102.4(3) .
C3 C4 U1 C16 -110.8(3) .
C5 C4 U1 C19 47.6(3) .
C3 C4 U1 C19 -165.5(2) .
C6 C7 U1 O1 169.2(3) .
C8 C7 U1 O1 25.0(3) .
C6 C7 U1 C4 40.4(3) .
C8 C7 U1 C4 -103.9(3) .
C6 C7 U1 C2 99.5(3) .
C8 C7 U1 C2 -44.7(3) .
C6 C7 U1 C3 70.0(3) .
C8 C7 U1 C3 -74.2(3) .
C6 C7 U1 C9 123.1(4) .
C8 C7 U1 C9 -21.1(3) .
C6 C7 U1 C8 144.2(5) .
C8 C7 U1 C6 -144.2(5) .
C6 C7 U1 C5 18.0(3) .
C8 C7 U1 C5 -126.2(3) .
C6 C7 U1 C20 -96.0(3) .
C8 C7 U1 C20 119.8(3) .
C6 C7 U1 C16 -73.6(4) .
C8 C7 U1 C16 142.2(3) .
C6 C7 U1 C19 -76.2(3) .
C8 C7 U1 C19 139.6(3) .
C9 C2 U1 O1 -87.0(3) .
C3 C2 U1 O1 123.3(3) .
C9 C2 U1 C4 126.9(3) .
C3 C2 U1 C4 -22.9(3) .
C9 C2 U1 C7 41.7(3) .
C3 C2 U1 C7 -108.0(3) .
C9 C2 U1 C3 149.8(4) .
C3 C2 U1 C9 -149.8(4) .
C9 C2 U1 C8 16.7(3) .
C3 C2 U1 C8 -133.0(3) .
C9 C2 U1 C6 71.6(3) .
C3 C2 U1 C6 -78.2(3) .
C9 C2 U1 C5 101.3(3) .
C3 C2 U1 C5 -48.4(3) .
C9 C2 U1 C20 -97.6(5) .
C3 C2 U1 C20 112.6(4) .
C9 C2 U1 C16 -144.7(3) .
C3 C2 U1 C16 65.6(4) .
C9 C2 U1 C19 70.1(10) .
C3 C2 U1 C19 -79.7(10) .
C4 C3 U1 O1 163.9(3) .
C2 C3 U1 O1 -55.9(3) .
Si1 C3 U1 O1 51.8(3) .
C2 C3 U1 C4 140.2(4) .
Si1 C3 U1 C4 -112.1(4) .
C4 C3 U1 C7 -70.5(3) .
C2 C3 U1 C7 69.7(3) .
Si1 C3 U1 C7 177.4(3) .
C4 C3 U1 C2 -140.2(4) .
Si1 C3 U1 C2 107.7(4) .
C4 C3 U1 C9 -122.8(3) .
C2 C3 U1 C9 17.4(3) .
Si1 C3 U1 C9 125.1(3) .
C4 C3 U1 C8 -100.7(3) .
C2 C3 U1 C8 39.5(3) .
Si1 C3 U1 C8 147.2(3) .
C4 C3 U1 C6 -41.9(3) .
C2 C3 U1 C6 98.3(3) .
Si1 C3 U1 C6 -154.0(3) .
C4 C3 U1 C5 -18.9(2) .
C2 C3 U1 C5 121.3(3) .
Si1 C3 U1 C5 -131.0(3) .
C4 C3 U1 C20 83.2(4) .
C2 C3 U1 C20 -136.6(3) .
Si1 C3 U1 C20 -28.8(5) .
C4 C3 U1 C16 84.3(3) .
C2 C3 U1 C16 -135.5(3) .
Si1 C3 U1 C16 -27.8(3) .
C4 C3 U1 C19 23.7(4) .
C2 C3 U1 C19 163.9(3) .
Si1 C3 U1 C19 -88.4(4) .
C2 C9 U1 O1 87.1(3) .
C8 C9 U1 O1 -121.8(3) .
C2 C9 U1 C4 -43.9(3) .
C8 C9 U1 C4 107.2(3) .
C2 C9 U1 C7 -129.7(3) .
C8 C9 U1 C7 21.3(3) .
C8 C9 U1 C2 151.0(5) .
C2 C9 U1 C3 -17.6(3) .
C8 C9 U1 C3 133.5(3) .
C2 C9 U1 C8 -151.0(5) .
C2 C9 U1 C6 -104.1(3) .
C8 C9 U1 C6 46.9(3) .
C2 C9 U1 C5 -74.0(3) .
C8 C9 U1 C5 77.0(3) .
C2 C9 U1 C20 139.9(3) .
C8 C9 U1 C20 -69.1(4) .
C2 C9 U1 C16 77.1(5) .
C8 C9 U1 C16 -131.9(4) .
C2 C9 U1 C19 -165.0(3) .
C8 C9 U1 C19 -13.9(4) .
C9 C8 U1 O1 57.1(3) .
C7 C8 U1 O1 -159.7(3) .
Si2 C8 U1 O1 -50.3(4) .
C9 C8 U1 C4 -69.8(3) .
C7 C8 U1 C4 73.4(3) .
Si2 C8 U1 C4 -177.2(4) .
C9 C8 U1 C7 -143.2(4) .
Si2 C8 U1 C7 109.3(5) .
C9 C8 U1 C2 -16.7(3) .
C7 C8 U1 C2 126.5(3) .
Si2 C8 U1 C2 -124.2(4) .
C9 C8 U1 C3 -39.2(3) .
C7 C8 U1 C3 104.0(3) .
Si2 C8 U1 C3 -146.7(4) .
C7 C8 U1 C9 143.2(4) .
Si2 C8 U1 C9 -107.5(5) .
C9 C8 U1 C6 -122.9(3) .
C7 C8 U1 C6 20.3(3) .
Si2 C8 U1 C6 129.6(4) .
C9 C8 U1 C5 -98.8(3) .
C7 C8 U1 C5 44.5(3) .
Si2 C8 U1 C5 153.8(4) .
C9 C8 U1 C20 138.3(3) .
C7 C8 U1 C20 -78.5(3) .
Si2 C8 U1 C20 30.9(5) .
C9 C8 U1 C16 129.4(4) .
C7 C8 U1 C16 -87.4(5) .
Si2 C8 U1 C16 21.9(7) .
C9 C8 U1 C19 171.3(3) .
C7 C8 U1 C19 -45.5(3) .
Si2 C8 U1 C19 63.8(4) .
C7 C6 U1 O1 -20.8(5) .
C5 C6 U1 O1 128.1(4) .
C7 C6 U1 C4 -131.7(4) .
C5 C6 U1 C4 17.1(3) .
C5 C6 U1 C7 148.8(5) .
C7 C6 U1 C2 -77.0(3) .
C5 C6 U1 C2 71.9(3) .
C7 C6 U1 C3 -107.9(3) .
C5 C6 U1 C3 40.9(3) .
C7 C6 U1 C9 -47.1(3) .
C5 C6 U1 C9 101.8(3) .
C7 C6 U1 C8 -20.9(3) .
C5 C6 U1 C8 127.9(3) .
C7 C6 U1 C5 -148.8(5) .
C7 C6 U1 C20 98.7(3) .
C5 C6 U1 C20 -112.5(3) .
C7 C6 U1 C16 132.3(3) .
C5 C6 U1 C16 -78.8(3) .
C7 C6 U1 C19 102.8(3) .
C5 C6 U1 C19 -108.4(3) .
C4 C5 U1 O1 26.1(5) .
C6 C5 U1 O1 -124.1(4) .
C6 C5 U1 C4 -150.2(5) .
C4 C5 U1 C7 132.4(3) .
C6 C5 U1 C7 -17.8(3) .
C4 C5 U1 C2 46.3(3) .
C6 C5 U1 C2 -103.9(3) .
C4 C5 U1 C3 19.3(3) .
C6 C5 U1 C3 -130.9(3) .
C4 C5 U1 C9 76.6(3) .
C6 C5 U1 C9 -73.6(3) .
C4 C5 U1 C8 107.2(3) .
C6 C5 U1 C8 -43.0(3) .
C4 C5 U1 C6 150.2(5) .
C4 C5 U1 C20 -125.5(3) .
C6 C5 U1 C20 84.3(3) .
C4 C5 U1 C16 -91.2(3) .
C6 C5 U1 C16 118.6(3) .
C4 C5 U1 C19 -138.4(3) .
C6 C5 U1 C19 71.4(3) .
C16 C20 U1 O1 -83.6(3) .
C19 C20 U1 O1 165.6(3) .
Si3 C20 U1 O1 42.9(2) .
C16 C20 U1 C4 48.8(4) .
C19 C20 U1 C4 -62.0(4) .
Si3 C20 U1 C4 175.3(2) .
C16 C20 U1 C7 152.4(3) .
C19 C20 U1 C7 41.6(3) .
Si3 C20 U1 C7 -81.1(3) .
C16 C20 U1 C2 -73.0(5) .
C19 C20 U1 C2 176.2(3) .
Si3 C20 U1 C2 53.5(5) .
C16 C20 U1 C3 1.7(5) .
C19 C20 U1 C3 -109.1(4) .
Si3 C20 U1 C3 128.2(3) .
C16 C20 U1 C9 -136.4(3) .
C19 C20 U1 C9 112.8(3) .
Si3 C20 U1 C9 -9.9(4) .
C16 C20 U1 C8 -173.3(3) .
C19 C20 U1 C8 75.9(3) .
Si3 C20 U1 C8 -46.8(3) .
C16 C20 U1 C6 118.9(3) .
C19 C20 U1 C6 8.1(3) .
Si3 C20 U1 C6 -114.6(3) .
C16 C20 U1 C5 84.9(3) .
C19 C20 U1 C5 -25.9(3) .
Si3 C20 U1 C5 -148.6(2) .
C19 C20 U1 C16 -110.8(4) .
Si3 C20 U1 C16 126.5(4) .
C16 C20 U1 C19 110.8(4) .
Si3 C20 U1 C19 -122.7(4) .
C17 C16 U1 O1 -156.3(3) .
C20 C16 U1 O1 89.9(3) .
C22 C16 U1 O1 -34.7(4) .
C17 C16 U1 C4 -31.5(3) .
C20 C16 U1 C4 -145.3(3) .
C22 C16 U1 C4 90.2(4) .
C17 C16 U1 C7 71.8(4) .
C20 C16 U1 C7 -42.0(4) .
C22 C16 U1 C7 -166.5(4) .
C17 C16 U1 C2 -98.0(3) .
C20 C16 U1 C2 148.2(3) .
C22 C16 U1 C2 23.6(5) .
C17 C16 U1 C3 -65.2(3) .
C20 C16 U1 C3 -179.0(3) .
C22 C16 U1 C3 56.4(4) .
C17 C16 U1 C9 -146.2(4) .
C20 C16 U1 C9 100.0(4) .
C22 C16 U1 C9 -24.6(6) .
C17 C16 U1 C8 127.8(4) .
C20 C16 U1 C8 14.0(6) .
C22 C16 U1 C8 -110.5(5) .
C17 C16 U1 C6 35.2(4) .
C20 C16 U1 C6 -78.6(3) .
C22 C16 U1 C6 156.9(4) .
C17 C16 U1 C5 1.7(3) .
C20 C16 U1 C5 -112.1(3) .
C22 C16 U1 C5 123.3(4) .
C17 C16 U1 C20 113.8(4) .
C22 C16 U1 C20 -124.6(5) .
C17 C16 U1 C19 75.2(3) .
C20 C16 U1 C19 -38.6(3) .
C22 C16 U1 C19 -163.1(5) .
C18 C19 U1 O1 -129.7(3) .
C20 C19 U1 O1 -15.0(3) .
C23 C19 U1 O1 108.0(4) .
C18 C19 U1 C4 21.5(3) .
C20 C19 U1 C4 136.2(3) .
C23 C19 U1 C4 -100.7(4) .
C18 C19 U1 C7 102.1(3) .
C20 C19 U1 C7 -143.2(3) .
C23 C19 U1 C7 -20.2(4) .
C18 C19 U1 C2 74.1(10) .
C20 C19 U1 C2 -171.1(8) .
C23 C19 U1 C2 -48.1(11) .
C18 C19 U1 C3 8.1(4) .
C20 C19 U1 C3 122.8(3) .
C23 C19 U1 C3 -114.1(4) .
C18 C19 U1 C9 131.6(3) .
C20 C19 U1 C9 -113.7(3) .
C23 C19 U1 C9 9.4(6) .
C18 C19 U1 C8 123.8(3) .
C20 C19 U1 C8 -121.5(3) .
C23 C19 U1 C8 1.5(5) .
C18 C19 U1 C6 72.6(3) .
C20 C19 U1 C6 -172.6(3) .
C23 C19 U1 C6 -49.6(4) .
C18 C19 U1 C5 43.6(3) .
C20 C19 U1 C5 158.3(3) .
C23 C19 U1 C5 -78.6(4) .
C18 C19 U1 C20 -114.7(4) .
C23 C19 U1 C20 123.0(6) .
C18 C19 U1 C16 -75.8(3) .
C20 C19 U1 C16 38.9(3) .
C23 C19 U1 C16 162.0(5) .
C4 C3 Si1 C10 -106.9(4) .
C2 C3 Si1 C10 69.4(4) .
U1 C3 Si1 C10 -17.5(4) .
C4 C3 Si1 C11 13.4(5) .
C2 C3 Si1 C11 -170.3(4) .
U1 C3 Si1 C11 102.7(3) .
C4 C3 Si1 C12 133.9(4) .
C2 C3 Si1 C12 -49.8(4) .
U1 C3 Si1 C12 -136.8(3) .
C9 C8 Si2 C14 -156.8(4) .
C7 C8 Si2 C14 27.5(5) .
U1 C8 Si2 C14 -65.0(5) .
C9 C8 Si2 C15 85.2(4) .
C7 C8 Si2 C15 -90.5(5) .
U1 C8 Si2 C15 177.1(4) .
C9 C8 Si2 C13 -34.7(5) .
C7 C8 Si2 C13 149.6(4) .
U1 C8 Si2 C13 57.1(5) .
C16 C20 Si3 C25 1.1(6) .
C19 C20 Si3 C25 174.8(5) .
U1 C20 Si3 C25 -91.8(4) .
C16 C20 Si3 C26 -117.2(5) .
C19 C20 Si3 C26 56.5(5) .
U1 C20 Si3 C26 149.8(3) .
C16 C20 Si3 C27 121.8(5) .
C19 C20 Si3 C27 -64.4(5) .
U1 C20 Si3 C27 28.9(4) .
